data_7703821
loop_
_publ_author_name
'Estevan, Francisco'
'Feliz, Marta'

_publ_section_title
;
 Configurational landscape of chiral iron(ii) bis(phosphane) complexes.
;
_journal_issue 14
_journal_name_full 'Dalton transactions (Cambridge, England : 2003)'
_journal_page_first 4528
_journal_page_last 4538
_journal_paper_doi 10.1039/c9dt04821a
_journal_volume 49
_journal_year 2020
_chemical_absolute_configuration rm
_chemical_formula_moiety 'C36 H56 Cl2 Fe P4'
_chemical_formula_sum 'C36 H56 Cl2 Fe P4'
_chemical_formula_weight 739.43
_chemical_name_common trans-[FeCl2{(R,R)-Me-DuPhos}2]
_space_group_crystal_system tetragonal
_space_group_IT_number 92
_space_group_name_Hall 'P 4abw 2nw'
_space_group_name_H-M_alt 'P 41 21 2'
_atom_sites_solution_hydrogens geom
_atom_sites_solution_primary direct
_audit_creation_date 2019-08-22
_audit_creation_method
;
Olex2 1.2
(compiled 2018.05.29 svn.r3508 for OlexSys, GUI svn.r5506)
;
_audit_update_record
;
2019-09-09 deposited with the CCDC.	2020-03-20 downloaded from the CCDC.
;
_cell_angle_alpha 90
_cell_angle_beta 90
_cell_angle_gamma 90
_cell_formula_units_Z 4
_cell_length_a 11.05922(16)
_cell_length_b 11.05922(16)
_cell_length_c 30.7432(7)
_cell_measurement_reflns_used 8041
_cell_measurement_temperature 180.00(10)
_cell_measurement_theta_max 27.3840
_cell_measurement_theta_min 3.6950
_cell_volume 3760.09(12)
_computing_cell_refinement
;
CrysAlisPro, Agilent Technologies,
Version 1.171.36.28 (release 01-02-2013 CrysAlis171 .NET)
(compiled Feb  1 2013,16:14:44)
;
_computing_data_collection
;
CrysAlisPro, Agilent Technologies,
Version 1.171.36.28 (release 01-02-2013 CrysAlis171 .NET)
(compiled Feb  1 2013,16:14:44)
;
_computing_data_reduction
;
CrysAlisPro, Agilent Technologies,
Version 1.171.36.28 (release 01-02-2013 CrysAlis171 .NET)
(compiled Feb  1 2013,16:14:44)
;
_computing_molecular_graphics 'Olex2 (Dolomanov et al., 2009)'
_computing_publication_material 'Olex2 (Dolomanov et al., 2009)'
_computing_structure_refinement 'ShelXL (Sheldrick, 2015)'
_computing_structure_solution 'ShelXS (Sheldrick, 2008)'
_diffrn_ambient_temperature 180.00(10)
_diffrn_detector_area_resol_mean 10.4051
_diffrn_measured_fraction_theta_full 0.997
_diffrn_measured_fraction_theta_max 0.931
_diffrn_measurement_device_type 'SuperNova, Dual, Cu at zero, Atlas'
_diffrn_measurement_method '\w scans'
_diffrn_orient_matrix_UB_11 0.0302183000
_diffrn_orient_matrix_UB_12 0.0540682000
_diffrn_orient_matrix_UB_13 0.0059645000
_diffrn_orient_matrix_UB_21 0.0560033000
_diffrn_orient_matrix_UB_22 -0.0312807000
_diffrn_orient_matrix_UB_23 -0.0001279000
_diffrn_orient_matrix_UB_31 0.0077812000
_diffrn_orient_matrix_UB_32 0.0146409000
_diffrn_orient_matrix_UB_33 -0.0222891000
_diffrn_radiation_monochromator mirror
_diffrn_radiation_type MoK\a
_diffrn_radiation_wavelength 0.71073
_diffrn_reflns_av_R_equivalents 0.0326
_diffrn_reflns_av_unetI/netI 0.0357
_diffrn_reflns_Laue_measured_fraction_full 0.997
_diffrn_reflns_Laue_measured_fraction_max 0.931
_diffrn_reflns_limit_h_max 12
_diffrn_reflns_limit_h_min -14
_diffrn_reflns_limit_k_max 14
_diffrn_reflns_limit_k_min -8
_diffrn_reflns_limit_l_max 37
_diffrn_reflns_limit_l_min -37
_diffrn_reflns_number 14568
_diffrn_reflns_point_group_measured_fraction_full 0.998
_diffrn_reflns_point_group_measured_fraction_max 0.901
_diffrn_reflns_theta_full 25.242
_diffrn_reflns_theta_max 27.608
_diffrn_reflns_theta_min 2.923
_diffrn_source 'SuperNova (Mo) X-ray Source'
_exptl_absorpt_coefficient_mu 0.738
_exptl_absorpt_correction_T_max 0.977
_exptl_absorpt_correction_T_min 0.956
_exptl_absorpt_correction_type analytical
_exptl_absorpt_process_details
;
CrysAlisPro, Agilent Technologies,
Version 1.171.36.28 (release 01-02-2013 CrysAlis171 .NET)
(compiled Feb  1 2013,16:14:44)
Analytical numeric absorption correction using a multifaceted crystal
			model based on expressions derived by R.C. Clark & J.S. Reid.
(Clark, R. C. & Reid, J. S. (1995). Acta Cryst. A51, 887-897)
;
_exptl_crystal_colour orange
_exptl_crystal_colour_primary orange
_exptl_crystal_density_diffrn 1.306
_exptl_crystal_description block
_exptl_crystal_F_000 1568
_exptl_crystal_recrystallization_method 'Re-crystallisation from solvent: Dichloromethane'
_exptl_crystal_size_max 0.2219
_exptl_crystal_size_mid 0.1503
_exptl_crystal_size_min 0.0949
_refine_diff_density_max 0.261
_refine_diff_density_min -0.187
_refine_diff_density_rms 0.046
_refine_ls_abs_structure_details
;
 Flack x determined using 1315 quotients [(I+)-(I-)]/[(I+)+(I-)]
 (Parsons, Flack and Wagner, Acta Cryst. B69 (2013) 249-259).
;
_refine_ls_abs_structure_Flack -0.001(9)
_refine_ls_extinction_method none
_refine_ls_goodness_of_fit_ref 1.083
_refine_ls_hydrogen_treatment constr
_refine_ls_matrix_type full
_refine_ls_number_parameters 199
_refine_ls_number_reflns 3945
_refine_ls_number_restraints 0
_refine_ls_restrained_S_all 1.083
_refine_ls_R_factor_all 0.0323
_refine_ls_R_factor_gt 0.0266
_refine_ls_shift/su_max 0.000
_refine_ls_shift/su_mean 0.000
_refine_ls_structure_factor_coef Fsqd
_refine_ls_weighting_details 'w=1/[\s^2^(Fo^2^)+(0.0267P)^2^+0.1415P] where P=(Fo^2^+2Fc^2^)/3'
_refine_ls_weighting_scheme calc
_refine_ls_wR_factor_gt 0.0576
_refine_ls_wR_factor_ref 0.0604
_reflns_Friedel_coverage 0.629
_reflns_Friedel_fraction_full 0.999
_reflns_Friedel_fraction_max 0.857
_reflns_number_gt 3617
_reflns_number_total 3945
_reflns_threshold_expression 'I > 2\s(I)'
_cod_data_source_file c9dt04821a2.cif
_cod_data_source_block exp_2079
_cod_depositor_comments 'Adding full bibliography for 7703821--7703824.cif.'
_cod_original_cell_volume 3760.09(14)
_cod_database_code 7703821
_shelx_shelxl_version_number 2018/3
_shelx_space_group_comment
;
The symmetry employed for this shelxl refinement is uniquely defined
by the following loop, which should always be used as a source of
symmetry information in preference to the above space-group names.
They are only intended as comments.
;
_reflns_odcompleteness_completeness 99.44
_reflns_odcompleteness_iscentric 1
_reflns_odcompleteness_theta 24.66
_olex2_refinement_description
;
1. Fixed Uiso
 At 1.2 times of:
  All C(H) groups, All C(H,H) groups
 At 1.5 times of:
  All C(H,H,H) groups
2.a Ternary CH refined with riding coordinates:
 C6(H6), C8(H8), C10(H10), C11(H11)
2.b Secondary CH2 refined with riding coordinates:
 C7(H7A,H7B), C13(H13A,H13B), C15(H15A,H15B), C16(H16A,H16B)
2.c Aromatic/amide H refined with riding coordinates:
 C3(H3), C4(H4), C5(H5), C12(H12)
2.d Idealised Me refined as rotating group:
 C9(H9A,H9B,H9C), C14(H14A,H14B,H14C), C17(H17A,H17B,H17C), C18(H18A,H18B,H18C)
;
_olex2_date_sample_data_collection 2013-09-18
_olex2_submission_special_instructions 'No special instructions were received'

loop_
_space_group_symop_operation_xyz
'x, y, z'
'-y+1/2, x+1/2, z+1/4'
'-x, -y, z+1/2'
'y+1/2, -x+1/2, z+3/4'
'x+1/2, -y+1/2, -z+3/4'
'-x+1/2, y+1/2, -z+1/4'
'y, x, -z'
'-y, -x, -z+1/2'

loop_
_atom_site_label
_atom_site_type_symbol
_atom_site_fract_x
_atom_site_fract_y
_atom_site_fract_z
_atom_site_U_iso_or_equiv
_atom_site_adp_type
_atom_site_occupancy
_atom_site_site_symmetry_order
_atom_site_calc_flag
_atom_site_refinement_flags_posn
_atom_site_refinement_flags_adp
_atom_site_refinement_flags_occupancy
_atom_site_disorder_assembly
_atom_site_disorder_group
Fe1 Fe 0.58101(3) 0.58101(3) 0.000000 0.01716(12) Uani 1 2 d S T P . .
P1 P 0.63840(6) 0.74343(6) 0.05781(2) 0.02151(16) Uani 1 1 d . . . . .
P2 P 0.41932(6) 0.54556(6) 0.05930(2) 0.01860(14) Uani 1 1 d . . . . .
Cl1 Cl 0.70387(6) 0.44497(6) 0.04033(2) 0.02766(16) Uani 1 1 d . . . . .
C1 C 0.5609(2) 0.7070(2) 0.10897(7) 0.0206(5) Uani 1 1 d . . . . .
C2 C 0.4693(2) 0.6192(2) 0.11030(7) 0.0207(5) Uani 1 1 d . . . . .
C3 C 0.4164(2) 0.5919(2) 0.15048(7) 0.0261(5) Uani 1 1 d . . . . .
H3 H 0.354828 0.534835 0.151882 0.031 Uiso 1 1 calc R . . . .
C4 C 0.5957(2) 0.7649(2) 0.14773(7) 0.0260(6) Uani 1 1 d . . . . .
H4 H 0.654970 0.824479 0.146840 0.031 Uiso 1 1 calc R . . . .
C5 C 0.5435(3) 0.7351(3) 0.18701(8) 0.0293(6) Uani 1 1 d . . . . .
H5 H 0.568459 0.773240 0.212426 0.035 Uiso 1 1 calc R . . . .
C6 C 0.6284(3) 0.9130(3) 0.05571(8) 0.0357(7) Uani 1 1 d . . . . .
H6 H 0.605743 0.940741 0.084866 0.043 Uiso 1 1 calc R . . . .
C8 C 0.2648(2) 0.6102(3) 0.05044(8) 0.0293(7) Uani 1 1 d . . . . .
H8 H 0.243826 0.593791 0.020031 0.035 Uiso 1 1 calc R . . . .
C7 C 0.2219(3) 0.4034(3) 0.07411(9) 0.0401(8) Uani 1 1 d . . . . .
H7A H 0.198213 0.371758 0.045942 0.048 Uiso 1 1 calc R . . . .
H7B H 0.183653 0.354489 0.096385 0.048 Uiso 1 1 calc R . . . .
C10 C 0.8046(2) 0.7442(3) 0.07117(8) 0.0311(7) Uani 1 1 d . . . . .
H10 H 0.845872 0.715637 0.044906 0.037 Uiso 1 1 calc R . . . .
C9 C 0.4154(3) 0.2865(2) 0.05680(8) 0.0368(7) Uani 1 1 d . . . . .
H9A H 0.399260 0.289995 0.026149 0.055 Uiso 1 1 calc GR . . . .
H9B H 0.380669 0.214189 0.068715 0.055 Uiso 1 1 calc GR . . . .
H9C H 0.501208 0.286074 0.061551 0.055 Uiso 1 1 calc GR . . . .
C12 C 0.4548(3) 0.6490(3) 0.18834(8) 0.0321(6) Uani 1 1 d . . . . .
H12 H 0.419746 0.628440 0.214834 0.038 Uiso 1 1 calc R . . . .
C11 C 0.3602(2) 0.3962(2) 0.07895(8) 0.0262(6) Uani 1 1 d . . . . .
H11 H 0.378377 0.390218 0.110076 0.031 Uiso 1 1 calc R . . . .
C14 C 0.2517(3) 0.7456(3) 0.05683(9) 0.0427(8) Uani 1 1 d . . . . .
H14A H 0.274350 0.766387 0.086031 0.064 Uiso 1 1 calc GR . . . .
H14B H 0.169252 0.768744 0.051823 0.064 Uiso 1 1 calc GR . . . .
H14C H 0.303346 0.787199 0.036681 0.064 Uiso 1 1 calc GR . . . .
C13 C 0.1801(3) 0.5325(3) 0.07826(9) 0.0403(8) Uani 1 1 d . . . . .
H13A H 0.183380 0.558137 0.108412 0.048 Uiso 1 1 calc R . . . .
H13B H 0.097394 0.540313 0.068089 0.048 Uiso 1 1 calc R . . . .
C15 C 0.7595(3) 0.9531(3) 0.04778(9) 0.0469(9) Uani 1 1 d . . . . .
H15A H 0.780738 0.941690 0.017443 0.056 Uiso 1 1 calc R . . . .
H15B H 0.768764 1.038049 0.054867 0.056 Uiso 1 1 calc R . . . .
C16 C 0.8407(3) 0.8773(3) 0.07641(9) 0.0443(8) Uani 1 1 d . . . . .
H16A H 0.831931 0.901731 0.106542 0.053 Uiso 1 1 calc R . . . .
H16B H 0.924478 0.888328 0.067982 0.053 Uiso 1 1 calc R . . . .
C17 C 0.8486(3) 0.6629(3) 0.10804(8) 0.0407(8) Uani 1 1 d . . . . .
H17A H 0.819148 0.693418 0.135294 0.061 Uiso 1 1 calc GR . . . .
H17B H 0.935376 0.662008 0.108379 0.061 Uiso 1 1 calc GR . . . .
H17C H 0.818915 0.582275 0.103644 0.061 Uiso 1 1 calc GR . . . .
C18 C 0.5369(3) 0.9649(3) 0.02422(9) 0.0496(9) Uani 1 1 d . . . . .
H18A H 0.551129 0.932452 -0.004290 0.074 Uiso 1 1 calc GR . . . .
H18B H 0.544824 1.051288 0.023417 0.074 Uiso 1 1 calc GR . . . .
H18C H 0.456835 0.943789 0.033565 0.074 Uiso 1 1 calc GR . . . .

loop_
_atom_site_aniso_label
_atom_site_aniso_U_11
_atom_site_aniso_U_22
_atom_site_aniso_U_33
_atom_site_aniso_U_23
_atom_site_aniso_U_13
_atom_site_aniso_U_12
Fe1 0.01888(16) 0.01888(16) 0.0137(2) 0.00120(13) -0.00120(13) -0.0007(2)
P1 0.0254(4) 0.0211(3) 0.0180(3) -0.0018(3) -0.0009(3) -0.0048(3)
P2 0.0186(3) 0.0213(3) 0.0158(3) 0.0010(2) -0.0002(3) -0.0011(3)
Cl1 0.0281(3) 0.0317(4) 0.0232(3) 0.0036(3) -0.0056(3) 0.0070(3)
C1 0.0229(14) 0.0211(13) 0.0176(11) -0.0013(10) -0.0014(10) 0.0055(11)
C2 0.0209(13) 0.0253(14) 0.0159(11) 0.0015(10) -0.0016(10) 0.0060(10)
C3 0.0283(14) 0.0293(14) 0.0206(12) 0.0005(11) 0.0027(11) 0.0022(12)
C4 0.0245(14) 0.0296(15) 0.0237(12) -0.0068(11) -0.0047(11) 0.0013(11)
C5 0.0350(16) 0.0347(16) 0.0183(12) -0.0082(11) -0.0058(11) 0.0091(13)
C6 0.058(2) 0.0211(14) 0.0283(14) -0.0050(12) 0.0023(14) -0.0075(14)
C8 0.0214(14) 0.0452(18) 0.0214(13) -0.0019(12) -0.0025(11) 0.0040(12)
C7 0.0310(17) 0.060(2) 0.0294(14) 0.0037(14) 0.0031(13) -0.0213(15)
C10 0.0245(14) 0.0434(18) 0.0253(13) -0.0079(12) 0.0021(12) -0.0102(13)
C9 0.0521(19) 0.0258(15) 0.0323(14) 0.0037(12) -0.0005(14) -0.0091(14)
C12 0.0409(17) 0.0405(16) 0.0149(12) 0.0020(11) 0.0038(11) 0.0108(14)
C11 0.0316(15) 0.0270(16) 0.0200(12) 0.0031(11) 0.0013(11) -0.0101(12)
C14 0.0409(19) 0.050(2) 0.0375(15) -0.0006(15) -0.0026(14) 0.0209(15)
C13 0.0199(15) 0.070(2) 0.0313(15) 0.0006(15) 0.0037(12) -0.0007(15)
C15 0.070(2) 0.0324(17) 0.0385(17) -0.0081(14) 0.0103(16) -0.0270(17)
C16 0.044(2) 0.051(2) 0.0378(16) -0.0117(15) 0.0016(15) -0.0257(16)
C17 0.0277(17) 0.059(2) 0.0349(15) -0.0079(14) -0.0085(13) 0.0005(15)
C18 0.079(3) 0.0236(16) 0.0462(17) 0.0037(14) -0.0028(17) 0.0038(16)

loop_
_atom_type_symbol
_atom_type_description
_atom_type_scat_dispersion_real
_atom_type_scat_dispersion_imag
_atom_type_scat_source
C C 0.0033 0.0016 'International Tables Vol C Tables 4.2.6.8 and 6.1.1.4'
H H 0.0000 0.0000 'International Tables Vol C Tables 4.2.6.8 and 6.1.1.4'
Cl Cl 0.1484 0.1585 'International Tables Vol C Tables 4.2.6.8 and 6.1.1.4'
Fe Fe 0.3463 0.8444 'International Tables Vol C Tables 4.2.6.8 and 6.1.1.4'
P P 0.1023 0.0942 'International Tables Vol C Tables 4.2.6.8 and 6.1.1.4'

loop_
_exptl_crystal_face_index_h
_exptl_crystal_face_index_k
_exptl_crystal_face_index_l
_exptl_crystal_face_perp_dist
_exptl_oxdiff_crystal_face_indexfrac_h
_exptl_oxdiff_crystal_face_indexfrac_k
_exptl_oxdiff_crystal_face_indexfrac_l
_exptl_oxdiff_crystal_face_x
_exptl_oxdiff_crystal_face_y
_exptl_oxdiff_crystal_face_z
-6 -12 -20 0.0474 -6.0000 -12.0000 -20.0000 -0.9494 0.0419 0.2234
6 12 20 0.0474 6.0000 12.0000 20.0000 0.9494 -0.0419 -0.2234
-6 -12 22 0.0832 -6.0000 -12.0000 22.0001 -0.6989 0.0365 -0.7127
7 14 -7 0.0595 7.0000 14.0000 -7.0000 0.9267 -0.0450 0.4155
9 -10 23 0.0616 9.0000 -10.0000 23.0001 -0.1315 0.8139 -0.5890
-11 6 24 0.0602 -11.0000 6.0000 24.0001 0.1352 -0.8068 -0.5327
-12 10 -4 0.0706 -12.0000 10.0000 -4.0000 0.1542 -0.9843 0.1422
1 4 -42 0.0995 1.0000 4.0000 -42.0001 -0.0040 -0.0637 1.0025
12 -10 -2 0.0746 12.0000 -10.0000 -2.0000 -0.1900 0.9851 -0.0085
-7 -13 -9 0.0431 -7.0000 -13.0000 -9.0000 -0.9681 0.0158 -0.0442
14 5 11 0.0581 14.0000 5.0000 11.0000 0.7590 0.6262 -0.0630
-14 -4 -15 0.0569 -14.0000 -4.0000 -15.0000 -0.7288 -0.6570 0.1668
-3 15 11 0.0464 -3.0000 15.0000 11.0000 0.7860 -0.6386 -0.0489
3 -10 -31 0.0800 3.0000 -10.0000 -31.0001 -0.6349 0.4848 0.5679

loop_
_geom_angle_atom_site_label_1
_geom_angle_atom_site_label_2
_geom_angle_atom_site_label_3
_geom_angle
_geom_angle_site_symmetry_1
_geom_angle_site_symmetry_3
_geom_angle_publ_flag
P1 Fe1 P1 97.44(3) 7 . ?
P2 Fe1 P1 174.57(2) . 7 ?
P2 Fe1 P1 77.99(2) 7 7 ?
P2 Fe1 P1 174.56(2) 7 . ?
P2 Fe1 P1 77.99(2) . . ?
P2 Fe1 P2 106.73(3) . 7 ?
Cl1 Fe1 P1 86.63(2) . . ?
Cl1 Fe1 P1 96.66(2) . 7 ?
Cl1 Fe1 P1 86.64(2) 7 7 ?
Cl1 Fe1 P1 96.66(2) 7 . ?
Cl1 Fe1 P2 86.07(2) . . ?
Cl1 Fe1 P2 90.96(2) 7 . ?
Cl1 Fe1 P2 86.07(2) 7 7 ?
Cl1 Fe1 P2 90.96(2) . 7 ?
Cl1 Fe1 Cl1 175.03(4) . 7 ?
C1 P1 Fe1 108.64(8) . . ?
C1 P1 C6 102.75(12) . . ?
C1 P1 C10 105.63(11) . . ?
C6 P1 Fe1 130.53(9) . . ?
C6 P1 C10 93.49(13) . . ?
C10 P1 Fe1 112.92(9) . . ?
C2 P2 Fe1 108.93(8) . . ?
C2 P2 C8 103.15(11) . . ?
C2 P2 C11 102.63(11) . . ?
C8 P2 Fe1 118.10(8) . . ?
C8 P2 C11 93.73(12) . . ?
C11 P2 Fe1 127.00(8) . . ?
C2 C1 P1 120.89(17) . . ?
C2 C1 C4 119.2(2) . . ?
C4 C1 P1 119.92(19) . . ?
C1 C2 P2 119.67(17) . . ?
C3 C2 P2 121.9(2) . . ?
C3 C2 C1 118.4(2) . . ?
C12 C3 C2 120.9(3) . . ?
C5 C4 C1 121.3(3) . . ?
C12 C5 C4 119.5(2) . . ?
C15 C6 P1 103.8(2) . . ?
C18 C6 P1 116.1(2) . . ?
C18 C6 C15 114.8(2) . . ?
C14 C8 P2 116.4(2) . . ?
C14 C8 C13 115.0(2) . . ?
C13 C8 P2 105.23(18) . . ?
C13 C7 C11 110.3(2) . . ?
C16 C10 P1 106.3(2) . . ?
C17 C10 P1 118.09(19) . . ?
C17 C10 C16 113.8(2) . . ?
C5 C12 C3 120.6(2) . . ?
C7 C11 P2 105.60(19) . . ?
C9 C11 P2 114.74(18) . . ?
C9 C11 C7 113.5(2) . . ?
C7 C13 C8 107.2(2) . . ?
C16 C15 C6 108.0(2) . . ?
C15 C16 C10 108.5(2) . . ?

loop_
_geom_bond_atom_site_label_1
_geom_bond_atom_site_label_2
_geom_bond_distance
_geom_bond_site_symmetry_2
_geom_bond_publ_flag
Fe1 P1 2.6055(7) . ?
Fe1 P1 2.6054(7) 7 ?
Fe1 P2 2.5836(7) . ?
Fe1 P2 2.5837(7) 7 ?
Fe1 Cl1 2.3763(6) . ?
Fe1 Cl1 2.3763(6) 7 ?
P1 C1 1.836(2) . ?
P1 C6 1.880(3) . ?
P1 C10 1.883(3) . ?
P2 C2 1.851(2) . ?
P2 C8 1.872(3) . ?
P2 C11 1.877(3) . ?
C1 C2 1.405(3) . ?
C1 C4 1.406(3) . ?
C2 C3 1.399(3) . ?
C3 C12 1.390(3) . ?
C4 C5 1.378(4) . ?
C5 C12 1.368(4) . ?
C6 C15 1.536(4) . ?
C6 C18 1.513(4) . ?
C8 C14 1.517(4) . ?
C8 C13 1.532(4) . ?
C7 C11 1.539(4) . ?
C7 C13 1.506(4) . ?
C10 C16 1.534(4) . ?
C10 C17 1.526(4) . ?
C9 C11 1.519(4) . ?
C15 C16 1.511(5) . ?
